data_2240562
loop_
_publ_author_name
'Benharref, Ahmed'
'El Ammari, Lahcen'
'Saadi, Mohamed'
'Berraho, Moha'

_publ_section_title
;
 Crystal structure of
 (1<i>S</i>,3<i>R</i>,8<i>R</i>,9<i>S</i>,10<i>R</i>)-10-bromomethyl-2,2-dichloro-9,10-epoxy-3,7,7-trimethyltricyclo[6.4.0.0^1,3^]dodecane
;
_journal_coeditor_code RZ5154
_journal_issue 5
_journal_name_full 'Acta Crystallographica Section E'
_journal_page_first o284
_journal_page_last o285
_journal_paper_doi 10.1107/S205698901500657X
_journal_volume 71
_journal_year 2015
_chemical_formula_iupac 'C16 H23 Br Cl2 O'
_chemical_formula_moiety 'C16 H23 Br Cl2 O'
_chemical_formula_sum 'C16 H23 Br Cl2 O'
_chemical_formula_weight 382.15
_chemical_name_systematic
(1<i>S</i>,3<i>R</i>,8<i>R</i>,9<i>S</i>,10<i>R</i>)-10-Bromomethyl-2,2-dichloro-9,10-epoxy-3,7,7-trimethyltricyclo[6.4.0.0^1,3^]dodecane
_space_group_IT_number 19
_symmetry_cell_setting orthorhombic
_symmetry_space_group_name_Hall 'P 2ac 2ab'
_symmetry_space_group_name_H-M 'P 21 21 21'
_atom_sites_solution_hydrogens geom
_atom_sites_solution_primary direct
_atom_sites_solution_secondary difmap
_audit_creation_method SHELXL-97
_cell_angle_alpha 90.00
_cell_angle_beta 90.00
_cell_angle_gamma 90.00
_cell_formula_units_Z 4
_cell_length_a 8.8748(5)
_cell_length_b 11.2102(6)
_cell_length_c 16.8597(8)
_cell_measurement_reflns_used 3419
_cell_measurement_temperature 296(2)
_cell_measurement_theta_max 26.37
_cell_measurement_theta_min 2.18
_cell_volume 1677.34(15)
_computing_cell_refinement
;
SAINT-Plus (Bruker, 2009)
;
_computing_data_collection
;
APEX2 (Bruker, 2009)
;
_computing_data_reduction
;
SAINT-Plus (Bruker, 2009)
;
_computing_molecular_graphics
;
ORTEP-3 for Windows (Farrugia, 2012)
;
_computing_publication_material
;
WinGX (Farrugia, 2012)
;
_computing_structure_refinement
;
SHELXL97 (Sheldrick, 2008)
;
_computing_structure_solution
;
SHELXS97 (Sheldrick, 2008)
;
_diffrn_ambient_temperature 296(2)
_diffrn_measured_fraction_theta_full 1.000
_diffrn_measured_fraction_theta_max 1.000
_diffrn_measurement_device_type 'Bruker APEXII CCD'
_diffrn_measurement_method '\w and \f'
_diffrn_radiation_monochromator graphite
_diffrn_radiation_source 'fine-focus sealed tube'
_diffrn_radiation_type MoK\a
_diffrn_radiation_wavelength 0.71073
_diffrn_reflns_av_R_equivalents 0.0339
_diffrn_reflns_av_sigmaI/netI 0.0332
_diffrn_reflns_limit_h_max 11
_diffrn_reflns_limit_h_min -11
_diffrn_reflns_limit_k_max 14
_diffrn_reflns_limit_k_min -14
_diffrn_reflns_limit_l_max 14
_diffrn_reflns_limit_l_min -21
_diffrn_reflns_number 23384
_diffrn_reflns_theta_full 26.37
_diffrn_reflns_theta_max 26.37
_diffrn_reflns_theta_min 2.18
_exptl_absorpt_coefficient_mu 2.763
_exptl_absorpt_correction_T_max 0.7461
_exptl_absorpt_correction_T_min 0.6476
_exptl_absorpt_correction_type multi-scan
_exptl_absorpt_process_details
;
(SADABS; Sheldrick, 2003)
;
_exptl_crystal_colour colourless
_exptl_crystal_density_diffrn 1.513
_exptl_crystal_density_method 'not measured'
_exptl_crystal_description prism
_exptl_crystal_F_000 784
_exptl_crystal_size_max 0.35
_exptl_crystal_size_mid 0.25
_exptl_crystal_size_min 0.16
_refine_diff_density_max 0.654
_refine_diff_density_min -0.525
_refine_ls_abs_structure_details
;
Flack & Bernardinelli (2000), 1450 Friedel pairs
;
_refine_ls_abs_structure_Flack 0.012(9)
_refine_ls_extinction_method none
_refine_ls_goodness_of_fit_ref 1.037
_refine_ls_hydrogen_treatment constr
_refine_ls_matrix_type full
_refine_ls_number_parameters 184
_refine_ls_number_reflns 3419
_refine_ls_number_restraints 0
_refine_ls_restrained_S_all 1.037
_refine_ls_R_factor_all 0.0374
_refine_ls_R_factor_gt 0.0330
_refine_ls_shift/su_max 0.000
_refine_ls_shift/su_mean 0.000
_refine_ls_structure_factor_coef Fsqd
_refine_ls_weighting_details 'calc w=1/[\s^2^(Fo^2^)+(0.0350P)^2^+1.0813P] where P=(Fo^2^+2Fc^2^)/3'
_refine_ls_weighting_scheme calc
_refine_ls_wR_factor_gt 0.0848
_refine_ls_wR_factor_ref 0.0877
_reflns_number_gt 3135
_reflns_number_total 3419
_reflns_threshold_expression I>2\s(I)
_cod_data_source_file rz5154sup1.cif
_cod_data_source_block I
_cod_database_code 2240562
_cod_database_fobs_code 2240562

loop_
_symmetry_equiv_pos_as_xyz
'x, y, z'
'-x+1/2, -y, z+1/2'
'-x, y+1/2, -z+1/2'
'x+1/2, -y+1/2, -z'

loop_
_atom_site_type_symbol
_atom_site_label
_atom_site_fract_x
_atom_site_fract_y
_atom_site_fract_z
_atom_site_U_iso_or_equiv
_atom_site_adp_type
_atom_site_calc_flag
_atom_site_refinement_flags
_atom_site_occupancy
_atom_site_symmetry_multiplicity
C C1 0.8156(3) 0.2763(2) 0.75464(16) 0.0311(5) Uani d . 1 1
H H1 0.8658 0.3365 0.7875 0.037 Uiso calc R 1 1
C C2 0.7910(3) 0.3332(2) 0.67448(17) 0.0349(6) Uani d . 1 1
H H2 0.8806 0.3401 0.6408 0.042 Uiso calc R 1 1
C C3 0.6468(3) 0.3276(2) 0.63277(17) 0.0382(6) Uani d . 1 1
C C4 0.5134(3) 0.2638(3) 0.66859(18) 0.0439(7) Uani d . 1 1
H H4A 0.4679 0.2133 0.6285 0.053 Uiso calc R 1 1
H H4B 0.4389 0.3224 0.6845 0.053 Uiso calc R 1 1
C C5 0.5541(3) 0.1874(3) 0.74026(17) 0.0362(6) Uani d . 1 1
H H5A 0.4632 0.1688 0.7697 0.043 Uiso calc R 1 1
H H5B 0.5976 0.1128 0.7221 0.043 Uiso calc R 1 1
C C6 0.6652(3) 0.2497(2) 0.79482(15) 0.0286(5) Uani d . 1 1
C C7 0.6026(3) 0.3367(2) 0.85487(16) 0.0347(6) Uani d . 1 1
C C8 0.6680(4) 0.2217(2) 0.88460(16) 0.0398(6) Uani d . 1 1
C C9 0.8207(4) 0.2258(3) 0.9237(2) 0.0570(9) Uani d . 1 1
H H9A 0.8075 0.2281 0.9808 0.068 Uiso calc R 1 1
H H9B 0.8719 0.2985 0.9079 0.068 Uiso calc R 1 1
C C10 0.9190(5) 0.1185(4) 0.9020(3) 0.0755(13) Uani d . 1 1
H H10A 1.0238 0.1393 0.9107 0.091 Uiso calc R 1 1
H H10B 0.8946 0.0530 0.9373 0.091 Uiso calc R 1 1
C C11 0.9007(5) 0.0760(3) 0.8162(3) 0.0603(10) Uani d . 1 1
H H11A 0.7992 0.0451 0.8104 0.072 Uiso calc R 1 1
H H11B 0.9693 0.0098 0.8081 0.072 Uiso calc R 1 1
C C12 0.9274(3) 0.1671(3) 0.7491(2) 0.0457(7) Uani d . 1 1
C C13 0.5657(5) 0.1268(3) 0.9185(2) 0.0592(9) Uani d . 1 1
H H13A 0.5498 0.1418 0.9739 0.089 Uiso calc R 1 1
H H13B 0.6116 0.0499 0.9118 0.089 Uiso calc R 1 1
H H13C 0.4707 0.1284 0.8913 0.089 Uiso calc R 1 1
C C14 1.0895(4) 0.2161(4) 0.7539(3) 0.0668(11) Uani d . 1 1
H H14A 1.1026 0.2583 0.8029 0.100 Uiso calc R 1 1
H H14B 1.1071 0.2694 0.7103 0.100 Uiso calc R 1 1
H H14C 1.1597 0.1511 0.7514 0.100 Uiso calc R 1 1
C C15 0.9119(4) 0.0994(3) 0.6701(3) 0.0586(10) Uani d . 1 1
H H15A 0.9802 0.0329 0.6697 0.088 Uiso calc R 1 1
H H15B 0.9354 0.1520 0.6270 0.088 Uiso calc R 1 1
H H15C 0.8105 0.0709 0.6645 0.088 Uiso calc R 1 1
C C16 0.6457(5) 0.3478(3) 0.54456(19) 0.0554(9) Uani d . 1 1
H H16A 0.7275 0.4010 0.5303 0.067 Uiso calc R 1 1
H H16B 0.5517 0.3854 0.5293 0.067 Uiso calc R 1 1
Br Br1 0.66817(6) 0.19765(4) 0.48772(2) 0.07821(17) Uani d . 1 1
O O4 0.6911(3) 0.43512(16) 0.67456(12) 0.0418(5) Uani d . 1 1
Cl Cl1 0.40574(9) 0.36000(8) 0.85958(5) 0.0521(2) Uani d . 1 1
Cl Cl2 0.69214(10) 0.47409(6) 0.87514(5) 0.04980(19) Uani d . 1 1

loop_
_atom_site_aniso_label
_atom_site_aniso_U_11
_atom_site_aniso_U_22
_atom_site_aniso_U_33
_atom_site_aniso_U_12
_atom_site_aniso_U_13
_atom_site_aniso_U_23
C1 0.0274(12) 0.0251(11) 0.0408(14) -0.0013(10) -0.0036(11) -0.0025(10)
C2 0.0353(13) 0.0311(13) 0.0383(14) -0.0042(10) 0.0061(11) -0.0017(11)
C3 0.0477(15) 0.0347(14) 0.0323(13) 0.0006(11) -0.0016(12) -0.0043(11)
C4 0.0345(14) 0.0591(19) 0.0382(15) -0.0083(13) -0.0069(12) -0.0046(13)
C5 0.0305(13) 0.0362(13) 0.0418(15) -0.0096(11) 0.0009(12) -0.0039(12)
C6 0.0271(11) 0.0265(11) 0.0323(12) -0.0027(10) -0.0045(11) 0.0017(9)
C7 0.0353(13) 0.0355(14) 0.0331(14) -0.0013(11) -0.0001(11) 0.0001(11)
C8 0.0485(16) 0.0368(14) 0.0341(14) -0.0056(13) -0.0056(13) 0.0077(11)
C9 0.064(2) 0.061(2) 0.0459(18) -0.0004(18) -0.0205(18) 0.0138(15)
C10 0.075(3) 0.071(3) 0.081(3) 0.017(2) -0.029(2) 0.027(2)
C11 0.0554(19) 0.0392(16) 0.086(3) 0.0153(15) -0.009(2) 0.0085(17)
C12 0.0330(15) 0.0369(15) 0.067(2) 0.0061(12) -0.0024(14) -0.0027(14)
C13 0.076(3) 0.052(2) 0.049(2) -0.0088(18) 0.0071(18) 0.0157(16)
C14 0.0316(16) 0.060(2) 0.109(3) 0.0024(15) -0.0107(18) -0.006(2)
C15 0.0434(17) 0.0463(18) 0.086(3) 0.0076(14) 0.0107(18) -0.0195(18)
C16 0.079(2) 0.0550(19) 0.0326(15) 0.0012(18) -0.0015(16) -0.0008(14)
Br1 0.0966(3) 0.0883(3) 0.0497(2) 0.0133(3) -0.0049(2) -0.0260(2)
O4 0.0549(12) 0.0313(9) 0.0394(11) 0.0054(9) -0.0052(10) 0.0000(8)
Cl1 0.0415(4) 0.0631(5) 0.0516(5) 0.0067(4) 0.0126(3) 0.0000(4)
Cl2 0.0638(5) 0.0353(3) 0.0504(4) -0.0044(3) -0.0037(4) -0.0109(3)

loop_
_atom_type_symbol
_atom_type_description
_atom_type_scat_dispersion_real
_atom_type_scat_dispersion_imag
_atom_type_scat_source
C C 0.0033 0.0016 'International Tables Vol C Tables 4.2.6.8 and 6.1.1.4'
H H 0.0000 0.0000 'International Tables Vol C Tables 4.2.6.8 and 6.1.1.4'
Cl Cl 0.1484 0.1585 'International Tables Vol C Tables 4.2.6.8 and 6.1.1.4'

loop_
_geom_angle_atom_site_label_1
_geom_angle_atom_site_label_2
_geom_angle_atom_site_label_3
_geom_angle
C2 C1 C6 110.7(2)
C2 C1 C12 111.4(2)
C6 C1 C12 115.1(2)
C2 C1 H1 106.3
C6 C1 H1 106.3
C12 C1 H1 106.3
O4 C2 C3 59.83(17)
O4 C2 C1 114.9(2)
C3 C2 C1 122.6(2)
O4 C2 H2 115.8
C3 C2 H2 115.8
C1 C2 H2 115.8
O4 C3 C2 59.54(17)
O4 C3 C16 110.9(2)
C2 C3 C16 118.3(3)
O4 C3 C4 114.4(2)
C2 C3 C4 121.0(2)
C16 C3 C4 117.5(3)
C3 C4 C5 113.4(2)
C3 C4 H4A 108.9
C5 C4 H4A 108.9
C3 C4 H4B 108.9
C5 C4 H4B 108.9
H4A C4 H4B 107.7
C6 C5 C4 112.1(2)
C6 C5 H5A 109.2
C4 C5 H5A 109.2
C6 C5 H5B 109.2
C4 C5 H5B 109.2
H5A C5 H5B 107.9
C7 C6 C5 117.7(2)
C7 C6 C1 119.5(2)
C5 C6 C1 112.9(2)
C7 C6 C8 58.76(18)
C5 C6 C8 120.7(2)
C1 C6 C8 117.4(2)
C8 C7 C6 61.77(18)
C8 C7 Cl2 120.7(2)
C6 C7 Cl2 121.82(19)
C8 C7 Cl1 119.6(2)
C6 C7 Cl1 119.2(2)
Cl2 C7 Cl1 107.87(15)
C7 C8 C9 117.9(2)
C7 C8 C13 119.9(3)
C9 C8 C13 113.3(3)
C7 C8 C6 59.47(17)
C9 C8 C6 115.9(3)
C13 C8 C6 120.2(3)
C8 C9 C10 112.6(3)
C8 C9 H9A 109.1
C10 C9 H9A 109.1
C8 C9 H9B 109.1
C10 C9 H9B 109.1
H9A C9 H9B 107.8
C11 C10 C9 114.2(3)
C11 C10 H10A 108.7
C9 C10 H10A 108.7
C11 C10 H10B 108.7
C9 C10 H10B 108.7
H10A C10 H10B 107.6
C10 C11 C12 118.1(3)
C10 C11 H11A 107.8
C12 C11 H11A 107.8
C10 C11 H11B 107.8
C12 C11 H11B 107.8
H11A C11 H11B 107.1
C15 C12 C14 107.7(3)
C15 C12 C11 107.1(3)
C14 C12 C11 109.9(3)
C15 C12 C1 112.2(3)
C14 C12 C1 107.9(2)
C11 C12 C1 111.9(3)
C8 C13 H13A 109.5
C8 C13 H13B 109.5
H13A C13 H13B 109.5
C8 C13 H13C 109.5
H13A C13 H13C 109.5
H13B C13 H13C 109.5
C12 C14 H14A 109.5
C12 C14 H14B 109.5
H14A C14 H14B 109.5
C12 C14 H14C 109.5
H14A C14 H14C 109.5
H14B C14 H14C 109.5
C12 C15 H15A 109.5
C12 C15 H15B 109.5
H15A C15 H15B 109.5
C12 C15 H15C 109.5
H15A C15 H15C 109.5
H15B C15 H15C 109.5
C3 C16 Br1 110.8(2)
C3 C16 H16A 109.5
Br1 C16 H16A 109.5
C3 C16 H16B 109.5
Br1 C16 H16B 109.5
H16A C16 H16B 108.1
C2 O4 C3 60.63(18)

loop_
_geom_bond_atom_site_label_1
_geom_bond_atom_site_label_2
_geom_bond_distance
C1 C2 1.510(4)
C1 C6 1.527(4)
C1 C12 1.579(4)
C1 H1 0.9800
C2 O4 1.446(3)
C2 C3 1.462(4)
C2 H2 0.9800
C3 O4 1.451(3)
C3 C16 1.504(4)
C3 C4 1.509(4)
C4 C5 1.524(4)
C4 H4A 0.9700
C4 H4B 0.9700
C5 C6 1.519(4)
C5 H5A 0.9700
C5 H5B 0.9700
C6 C7 1.512(4)
C6 C8 1.546(4)
C7 C8 1.500(4)
C7 Cl2 1.766(3)
C7 Cl1 1.769(3)
C8 C9 1.507(5)
C8 C13 1.511(4)
C9 C10 1.531(6)
C9 H9A 0.9700
C9 H9B 0.9700
C10 C11 1.530(6)
C10 H10A 0.9700
C10 H10B 0.9700
C11 C12 1.543(5)
C11 H11A 0.9700
C11 H11B 0.9700
C12 C15 1.538(5)
C12 C14 1.542(4)
C13 H13A 0.9600
C13 H13B 0.9600
C13 H13C 0.9600
C14 H14A 0.9600
C14 H14B 0.9600
C14 H14C 0.9600
C15 H15A 0.9600
C15 H15B 0.9600
C15 H15C 0.9600
C16 Br1 1.947(3)
C16 H16A 0.9700
C16 H16B 0.9700
